data_4129049
loop_
_publ_author_name
'Todd, Paul K.'
'Neilson, James R.'

_publ_section_title
;
 Selective Formation of Yttrium Manganese Oxides through Kinetically
 Competent Assisted Metathesis Reactions.
;
_journal_issue 3
_journal_name_full 'Journal of the American Chemical Society'
_journal_page_first 1191
_journal_page_last 1195
_journal_paper_doi 10.1021/jacs.8b10123
_journal_volume 141
_journal_year 2019
_chemical_formula_sum 'Mn O3.11 Y'
_chemical_formula_weight 191.84
_chemical_name_common 'Yttrium manganese oxide'
_chemical_name_systematic 'Yttrium trimanganese(III) trioxide'
_space_group_IT_number 62
_space_group_name_Hall '-P 2ac 2n'
_space_group_name_H-M_alt 'P n m a'
_symmetry_cell_setting orthorhombic
_symmetry_space_group_name_Hall '-P 2ac 2n'
_symmetry_space_group_name_H-M 'P n m a'
_cell_angle_alpha 90
_cell_angle_beta 90
_cell_angle_gamma 90
_cell_formula_units_Z 4
_cell_length_a 5.6452(4)
_cell_length_b 7.3942(4)
_cell_length_c 5.2218(3)
_cell_measurement_temperature 298
_cell_measurement_theta_max 140
_cell_measurement_theta_min 1
_cell_volume 217.97(2)
_computing_structure_refinement TOPAS
_diffrn_ambient_temperature 298
_diffrn_measurement_device_type 'HB2A, HFIR, ORNL'
_diffrn_radiation_type neutron
_diffrn_radiation_wavelength 1.54
_diffrn_radiation_wavelength_details 'HB-2A, HFIR, ORNL'
_exptl_crystal_density_diffrn 5.845
_refine_ls_goodness_of_fit_all 10.282
_refine_ls_matrix_type full
_refine_ls_number_parameters 56
_refine_ls_number_restraints 0
_cod_data_source_file ja8b10123_si_003.cif
_cod_data_source_block YMnO3_300K_publ
_cod_depositor_comments
;
The following automatic conversions were performed:

data item '_symmetry_cell_setting' value 'Orthorhombic' was changed
to 'orthorhombic' in accordance with the
/home/data/users/saulius/crontab/automatic-downloads/current/ACS/lib/dictionaries/cif_core.dic
dictionary named 'cif_core.dic' version 2.4.2 last updated on
2011-04-26.

Automatic conversion script
Id: cif_fix_values 6909 2019-04-08 15:41:33Z antanas 
;
_cod_database_code 4129049

loop_
_symmetry_equiv_pos_as_xyz
'x, y, z '
'-x, y+1/2, -z '
'-x+1/2, -y, z+1/2 '
'-x+1/2, y+1/2, z+1/2 '
'x, -y+1/2, z '
'-x, -y, -z '
'x+1/2, -y+1/2, -z+1/2 '
'x+1/2, y, -z+1/2 '

loop_
_atom_site_label
_atom_site_type_symbol
_atom_site_symmetry_multiplicity
_atom_site_fract_x
_atom_site_fract_y
_atom_site_fract_z
_atom_site_occupancy
_atom_site_B_iso_or_equiv
Mn1 Mn+3 4 0 0 0.5 1 0.60(11)
Y1 Y+3 4 0.07592(15) 0.25 0.98258(18) 1 0.22(6)
O1 O-2 4 0.4673(6) 0.25 0.1068(5) 1.062(9) 0.69(11)
O2 O-2 8 0.3119(5) 0.0529(3) 0.6948(4) 1.024(8) 0.53(6)
